data_9003560
loop_
_publ_author_name
'Armbruster, T.'
'Krivovichev, S. V.'
'Weber, T.'
'Gnos, E.'
'Organova, N. N.'
'Yakovenchuk, V. N.'

_publ_section_title
;
 Origin of diffuse superstructure reflections in labuntsovite-group minerals
 Sample A2 at T = -160 deg C
;
_journal_name_full 'American Mineralogist'
_journal_page_first 1655
_journal_page_last 1666
_journal_volume 89
_journal_year 2004
_chemical_compound_source 'Khibiny alkaline complex, Kola peninsula, Russia'
_chemical_formula_sum 'Ba0.906 H11.6 K1.708 Mn0.493 Na2.196 O32.986 Si8 Ti4'
_chemical_name_mineral Lemmleinite-Ba
_space_group_IT_number 12
_symmetry_space_group_name_Hall '-C 2y'
_symmetry_space_group_name_H-M 'C 1 2/m 1'
_cell_angle_alpha 90
_cell_angle_beta 116.653
_cell_angle_gamma 90
_cell_formula_units_Z 2
_cell_length_a 14.2147
_cell_length_b 13.764
_cell_length_c 7.7574
_cell_volume 1356.468
_database_code_amcsd 0003652
_diffrn_ambient_temperature 113.15
_exptl_crystal_density_diffrn 2.998
_cod_original_formula_sum 'Ti4 Si8 O32.986 Ba.906 Mn.493 K1.708 Na2.196 H11.6'
_cod_database_code 9003560

loop_
_space_group_symop_operation_xyz
x,y,z
1/2+x,1/2+y,z
x,-y,z
1/2+x,1/2-y,z
-x,y,-z
1/2-x,1/2+y,-z
-x,-y,-z
1/2-x,1/2-y,-z

loop_
_atom_site_aniso_label
_atom_site_aniso_U_11
_atom_site_aniso_U_22
_atom_site_aniso_U_33
_atom_site_aniso_U_12
_atom_site_aniso_U_13
_atom_site_aniso_U_23
Ti1 0.03230 0.00520 0.01030 0.00630 0.01600 0.00340
Ti2 0.01070 0.00440 0.01240 0.00000 -0.00700 0.00000
Si1 0.00400 0.00380 0.00360 -0.00010 0.00110 0.00010
Si2 0.00510 0.00400 0.00420 -0.00040 0.00220 -0.00030
O1 0.00470 0.00650 0.00730 0.00030 0.00130 0.00090
O2 0.00410 0.01200 0.00490 0.00060 0.00170 -0.00010
O-H2 0.00410 0.01200 0.00490 0.00060 0.00170 -0.00010
O3 0.00780 0.00770 0.01040 -0.00350 0.00530 -0.00350
O4 0.00800 0.00730 0.00600 0.00110 0.00450 0.00040
O5 0.00670 0.00450 0.00830 0.00000 0.00340 0.00000
O6 0.00900 0.00880 0.00340 0.00100 0.00180 0.00000
O7 0.00600 0.00380 0.00750 0.00000 0.00320 0.00000
O8 0.00570 0.00600 0.00540 -0.00040 0.00220 0.00120
Ba(C) 0.00560 0.00660 0.00470 0.00000 0.00210 0.00000
Mn(D) 0.00550 0.00340 0.00730 0.00000 0.00020 0.00000
K(B) 0.01060 0.02690 0.00850 0.00000 0.00410 0.00000
Na(A) 0.01190 0.01130 0.02900 -0.00110 0.01080 -0.00320
Wat1 0.02100 0.03300 0.01100 -0.01300 0.00900 -0.00400
Wat2 0.01300 0.02300 0.01600 -0.00190 0.00690 0.00000

loop_
_atom_site_label
_atom_site_fract_x
_atom_site_fract_y
_atom_site_fract_z
_atom_site_occupancy
_atom_site_U_iso_or_equiv
_atom_site_type_symbol
_atom_site_attached_hydrogens
Ti1 0.25000 0.25000 0.50000 1.00000 0.01353 Ti 0
Ti2 0.00000 0.22676 0.50000 1.00000 0.01372 Ti 0
Si1 0.20835 0.11018 0.80434 1.00000 0.00403 Si 0
Si2 0.32098 0.11115 0.25107 1.00000 0.00438 Si 0
O1 0.08243 0.11596 0.67550 1.00000 0.00671 O 0
O2 0.10118 0.22302 0.39790 0.50000 0.00709 O 0
O-H2 0.10118 0.22302 0.39790 0.50000 0.00709 O 1
O3 0.42044 0.18104 0.30190 1.00000 0.00823 O 0
O4 0.26639 0.12413 0.39160 1.00000 0.00659 O 0
O5 0.36620 0.00000 0.27120 1.00000 0.00646 O 0
O6 0.23232 0.12784 0.02820 1.00000 0.00747 O 0
O7 0.24760 0.00000 0.78670 1.00000 0.00570 O 0
O8 0.27432 0.18389 0.74040 1.00000 0.00583 O 0
Ba(C) 0.08723 0.00000 0.34250 0.45300 0.00574 Ba 0
Wat(C) 0.10980 0.00000 0.34900 0.49300 0.01900 O 2
Mn(D) 0.00000 0.00000 0.50000 0.49300 0.00646 Mn 0
K(B) 0.42068 0.00000 0.70446 0.85400 0.01545 K 0
Na(B) 0.42940 0.05090 0.73100 0.07600 0.00887 Na 0
Na(A) 0.41340 0.26290 0.01160 0.47300 0.01672 Na 0
Wat1 -0.02540 0.11290 -0.00590 0.50000 0.02115 O 2
Wat2 0.47320 0.14690 0.00950 0.50000 0.01710 O 2

loop_
_cod_changelog_entry_id
_cod_changelog_entry_author
_cod_changelog_entry_date
_cod_changelog_entry_text
1
;cod-tools version 3.8.0
Id: cif_guess_AMCSD_atom_types 9581 2023-05-17 12:35:41Z saulius
;
2023-05-18T11:37:33+03:00
;Derived atom types and hydrogen counts
from atom names that follow the AMCSD naming convention
(Wat == water, O-H == hydroxyl).
;
2
;cod-tools version 3.10.1
Id: cif_fix_AMCSD_aniso_labels 10200 2024-08-01 14:09:44Z saulius
;
2024-08-02T12:20:26+03:00
;Changed the following '_atom_site_aniso_label' values:
'OH2' -> 'O-H2'
;

loop_
_cod_related_entry_id
_cod_related_entry_database
_cod_related_entry_code
1 AMCSD 0003652
